data_7012847
loop_
_publ_author_name
'Chen, Chi-Tien'
'Huang, Chi-An'
'Tzeng, Yi-Ren'
'Huang, Bor-Hunn'

_publ_section_title
;
 Synthesis and characterisation of aluminium and magnesium complexes
 supported by pendant oxalic amidinate ligands
;
_journal_issue 12
_journal_name_full 'Dalton Transactions'
_journal_page_first 2585
_journal_paper_doi 10.1039/b301744c
_journal_year 2003
_chemical_formula_moiety '[Al(Me2)(C6H5N)C{N(CH2)2OMe}-]2'
_chemical_formula_sum 'C12 H18 Al N2 O'
_chemical_formula_weight 233.26
_chemical_name_systematic
; 
? 
;
_space_group_IT_number 14
_symmetry_cell_setting monoclinic
_symmetry_space_group_name_Hall '-P 2ybc'
_symmetry_space_group_name_H-M 'P 1 21/c 1'
_atom_sites_solution_hydrogens geom
_atom_sites_solution_primary direct
_atom_sites_solution_secondary difmap
_audit_creation_method SHELXL-97
_cell_angle_alpha 90.00
_cell_angle_beta 108.326(2)
_cell_angle_gamma 90.00
_cell_formula_units_Z 4
_cell_length_a 10.3225(10)
_cell_length_b 9.2411(8)
_cell_length_c 14.5906(13)
_cell_measurement_reflns_used 3111
_cell_measurement_temperature 293(2)
_cell_measurement_theta_max 25.922
_cell_measurement_theta_min 2.648
_cell_volume 1321.2(2)
_computing_cell_refinement 'Bruker SMART'
_computing_data_collection 'Bruker SMART'
_computing_data_reduction 'Bruker SHELXTL'
_computing_molecular_graphics 'Bruker SHELXTL'
_computing_publication_material 'Bruker SHELXTL'
_computing_structure_refinement 'SHELXL-97 (Sheldrick, 1997)'
_computing_structure_solution 'SHELXS-97 (Sheldrick, 1990)'
_diffrn_ambient_temperature 293(2)
_diffrn_measured_fraction_theta_full 0.993
_diffrn_measured_fraction_theta_max 0.993
_diffrn_measurement_device_type 'CCD area detector'
_diffrn_measurement_method 'phi and omega scans'
_diffrn_radiation_monochromator graphite
_diffrn_radiation_source 'fine-focus sealed tube'
_diffrn_radiation_type MoK\a
_diffrn_radiation_wavelength 0.71073
_diffrn_reflns_av_R_equivalents 0.0297
_diffrn_reflns_av_sigmaI/netI 0.0282
_diffrn_reflns_limit_h_max 12
_diffrn_reflns_limit_h_min -12
_diffrn_reflns_limit_k_max 7
_diffrn_reflns_limit_k_min -11
_diffrn_reflns_limit_l_max 18
_diffrn_reflns_limit_l_min -18
_diffrn_reflns_number 7182
_diffrn_reflns_theta_full 26.03
_diffrn_reflns_theta_max 26.03
_diffrn_reflns_theta_min 2.08
_exptl_absorpt_coefficient_mu 0.136
_exptl_absorpt_correction_T_max 1.000
_exptl_absorpt_correction_T_min 0.746
_exptl_absorpt_correction_type SADABS
_exptl_crystal_colour colorless
_exptl_crystal_density_diffrn 1.173
_exptl_crystal_density_method 'not measured'
_exptl_crystal_description parallelpiped
_exptl_crystal_F_000 500
_exptl_crystal_size_max 0.33
_exptl_crystal_size_mid 0.29
_exptl_crystal_size_min 0.26
_refine_diff_density_max 0.291
_refine_diff_density_min -0.255
_refine_diff_density_rms 0.048
_refine_ls_extinction_method none
_refine_ls_goodness_of_fit_ref 1.113
_refine_ls_hydrogen_treatment mixed
_refine_ls_matrix_type full
_refine_ls_number_parameters 145
_refine_ls_number_reflns 2595
_refine_ls_number_restraints 0
_refine_ls_restrained_S_all 1.113
_refine_ls_R_factor_all 0.0571
_refine_ls_R_factor_gt 0.0437
_refine_ls_shift/su_max 0.126
_refine_ls_shift/su_mean 0.016
_refine_ls_structure_factor_coef Fsqd
_refine_ls_weighting_details 'calc w=1/[\s^2^(Fo^2^)+(0.1000P)^2^+0.0000P] where P=(Fo^2^+2Fc^2^)/3'
_refine_ls_weighting_scheme calc
_refine_ls_wR_factor_gt 0.1449
_refine_ls_wR_factor_ref 0.1556
_reflns_number_gt 2014
_reflns_number_total 2595
_reflns_threshold_expression >2sigma(I)
_cod_data_source_file b301744c.txt
_cod_data_source_block compound_3
_cod_depositor_comments
;
The following automatic conversions were performed:
'_symmetry_cell_setting' value 'Monoclinic' changed to 'monoclinic'
according to '/home/saulius/struct/CIF-dictionaries/cif_core.dic'
dictionary named 'cif_core.dic' version 2.4.1 from 2010-06-29.

Automatic conversion script
Id: cif_fix_enum 1527 2010-12-29 10:47:43Z saulius 
;
_cod_original_sg_symbol_H-M P2(1)/c
_cod_database_code 7012847

loop_
_symmetry_equiv_pos_as_xyz
'x, y, z'
'-x, y+1/2, -z+1/2'
'-x, -y, -z'
'x, -y-1/2, z-1/2'

loop_
_atom_site_label
_atom_site_type_symbol
_atom_site_fract_x
_atom_site_fract_y
_atom_site_fract_z
_atom_site_U_iso_or_equiv
_atom_site_adp_type
_atom_site_occupancy
_atom_site_symmetry_multiplicity
_atom_site_calc_flag
_atom_site_refinement_flags
_atom_site_disorder_assembly
_atom_site_disorder_group
Al Al 0.24409(6) 1.05614(6) -0.11801(4) 0.0335(2) Uani 1 1 d . . .
O O 0.14742(15) 1.26093(18) -0.09259(10) 0.0456(4) Uani 1 1 d . . .
N1 N 0.37836(16) 1.13817(17) -0.00567(11) 0.0329(4) Uani 1 1 d . . .
N2 N 0.60826(16) 1.09227(18) 0.10009(11) 0.0336(4) Uani 1 1 d . . .
C1 C 0.49590(18) 1.06860(19) 0.02788(12) 0.0291(4) Uani 1 1 d . . .
C2 C 0.3506(2) 1.2750(2) 0.03700(16) 0.0447(5) Uani 1 1 d . . .
H2B H 0.3925 1.3553 0.0141 0.054 Uiso 1 1 calc R . .
H2C H 0.3882 1.2710 0.1068 0.054 Uiso 1 1 calc R . .
C3 C 0.1987(2) 1.2953(3) 0.00741(16) 0.0486(6) Uani 1 1 d . . .
H3A H 0.1591 1.2318 0.0444 0.058 Uiso 1 1 calc R . .
H3B H 0.1767 1.3945 0.0183 0.058 Uiso 1 1 calc R . .
C4 C 0.0045(2) 1.2915(4) -0.1335(2) 0.0710(8) Uani 1 1 d . . .
H4A H -0.0146 1.3856 -0.1130 0.107 Uiso 1 1 calc R . .
H4B H -0.0472 1.2200 -0.1122 0.107 Uiso 1 1 calc R . .
H4C H -0.0204 1.2892 -0.2026 0.107 Uiso 1 1 calc R . .
C5 C 0.2276(3) 1.1283(3) -0.24810(15) 0.0481(5) Uani 1 1 d . . .
H5A H 0.2642 1.0579 -0.2816 0.072 Uiso 1 1 calc R . .
H5B H 0.2774 1.2173 -0.2430 0.072 Uiso 1 1 calc R . .
H5C H 0.1332 1.1449 -0.2831 0.072 Uiso 1 1 calc R . .
C6 C 0.0993(2) 0.9375(3) -0.09344(18) 0.0512(6) Uani 1 1 d . . .
H6A H 0.1177 0.8369 -0.1002 0.077 Uiso 1 1 calc R . .
H6B H 0.0127 0.9626 -0.1391 0.077 Uiso 1 1 calc R . .
H6C H 0.0971 0.9554 -0.0291 0.077 Uiso 1 1 calc R . .
C7 C 0.63032(19) 1.2148(2) 0.16359(13) 0.0358(5) Uani 1 1 d . . .
C8 C 0.6819(3) 1.3425(2) 0.13974(18) 0.0510(6) Uani 1 1 d . . .
H8A H 0.6980 1.3502 0.0807 0.061 Uiso 1 1 calc R . .
C9 C 0.7099(3) 1.4589(3) 0.2027(2) 0.0663(8) Uani 1 1 d . . .
H9A H 0.7432 1.5449 0.1856 0.080 Uiso 1 1 calc R . .
C10 C 0.6881(3) 1.4468(3) 0.2910(2) 0.0645(8) Uani 1 1 d . . .
H10A H 0.7065 1.5247 0.3335 0.077 Uiso 1 1 calc R . .
C11 C 0.6395(3) 1.3207(3) 0.31567(18) 0.0606(7) Uani 1 1 d . . .
H11A H 0.6255 1.3128 0.3754 0.073 Uiso 1 1 calc R . .
C12 C 0.6104(2) 1.2030(3) 0.25245(16) 0.0460(5) Uani 1 1 d . . .
H12A H 0.5777 1.1171 0.2701 0.055 Uiso 1 1 calc R . .

loop_
_atom_site_aniso_label
_atom_site_aniso_U_11
_atom_site_aniso_U_22
_atom_site_aniso_U_33
_atom_site_aniso_U_23
_atom_site_aniso_U_13
_atom_site_aniso_U_12
Al 0.0316(3) 0.0380(4) 0.0275(3) -0.0010(2) 0.0046(2) -0.0016(2)
O 0.0375(8) 0.0565(10) 0.0378(8) -0.0018(7) 0.0046(6) 0.0084(7)
N1 0.0339(8) 0.0316(9) 0.0300(8) -0.0049(6) 0.0057(6) 0.0022(7)
N2 0.0334(8) 0.0331(9) 0.0299(8) -0.0064(7) 0.0037(6) -0.0011(7)
C1 0.0320(9) 0.0311(10) 0.0247(9) -0.0006(7) 0.0095(7) -0.0026(7)
C2 0.0440(12) 0.0407(12) 0.0424(12) -0.0124(9) 0.0037(9) 0.0102(9)
C3 0.0483(12) 0.0558(14) 0.0378(11) -0.0077(10) 0.0080(9) 0.0139(11)
C4 0.0416(13) 0.095(2) 0.0640(17) -0.0017(15) -0.0019(11) 0.0195(14)
C5 0.0579(13) 0.0495(13) 0.0356(11) 0.0025(10) 0.0130(10) 0.0068(11)
C6 0.0436(12) 0.0537(15) 0.0584(14) 0.0003(11) 0.0191(11) -0.0052(10)
C7 0.0315(9) 0.0365(11) 0.0336(10) -0.0082(8) 0.0020(8) 0.0018(8)
C8 0.0572(14) 0.0413(13) 0.0538(14) -0.0072(10) 0.0166(11) -0.0058(11)
C9 0.0662(17) 0.0411(14) 0.087(2) -0.0181(13) 0.0178(15) -0.0096(12)
C10 0.0552(15) 0.0564(17) 0.0694(18) -0.0342(13) 0.0017(13) 0.0016(12)
C11 0.0608(15) 0.0753(19) 0.0419(13) -0.0188(12) 0.0107(11) 0.0153(14)
C12 0.0455(12) 0.0494(13) 0.0419(12) -0.0073(10) 0.0119(9) 0.0009(10)

loop_
_atom_type_symbol
_atom_type_description
_atom_type_scat_dispersion_real
_atom_type_scat_dispersion_imag
_atom_type_scat_source
C C 0.0033 0.0016 'International Tables Vol C Tables 4.2.6.8 and 6.1.1.4'
H H 0.0000 0.0000 'International Tables Vol C Tables 4.2.6.8 and 6.1.1.4'
N N 0.0061 0.0033 'International Tables Vol C Tables 4.2.6.8 and 6.1.1.4'
O O 0.0106 0.0060 'International Tables Vol C Tables 4.2.6.8 and 6.1.1.4'
Al Al 0.0645 0.0514 'International Tables Vol C Tables 4.2.6.8 and 6.1.1.4'

loop_
_geom_angle_atom_site_label_1
_geom_angle_atom_site_label_2
_geom_angle_atom_site_label_3
_geom_angle
_geom_angle_site_symmetry_1
_geom_angle_site_symmetry_3
_geom_angle_publ_flag
N1 Al C5 120.35(9) . . ?
N1 Al C6 116.39(9) . . ?
C5 Al C6 121.47(11) . . ?
N1 Al N2 81.09(7) . 3_675 ?
C5 Al N2 100.91(9) . 3_675 ?
C6 Al N2 100.62(9) . 3_675 ?
N1 Al O 76.42(6) . . ?
C5 Al O 88.01(8) . . ?
C6 Al O 92.13(8) . . ?
N2 Al O 157.30(6) 3_675 . ?
C3 O C4 112.64(18) . . ?
C3 O Al 108.61(12) . . ?
C4 O Al 123.68(16) . . ?
C1 N1 C2 122.46(16) . . ?
C1 N1 Al 116.85(12) . . ?
C2 N1 Al 120.65(13) . . ?
C1 N2 C7 124.64(16) . . ?
C1 N2 Al 115.64(12) . 3_675 ?
C7 N2 Al 119.71(12) . 3_675 ?
N2 C1 N1 133.59(17) . . ?
N2 C1 C1 112.5(2) . 3_675 ?
N1 C1 C1 113.91(19) . 3_675 ?
N1 C2 C3 108.02(17) . . ?
O C3 C2 106.57(17) . . ?
C8 C7 C12 119.15(19) . . ?
C8 C7 N2 120.40(18) . . ?
C12 C7 N2 120.26(19) . . ?
C7 C8 C9 120.8(2) . . ?
C10 C9 C8 119.7(3) . . ?
C9 C10 C11 119.9(2) . . ?
C10 C11 C12 120.8(2) . . ?
C11 C12 C7 119.6(2) . . ?

loop_
_geom_bond_atom_site_label_1
_geom_bond_atom_site_label_2
_geom_bond_distance
_geom_bond_site_symmetry_2
_geom_bond_publ_flag
Al N1 1.9374(16) . ?
Al C5 1.968(2) . ?
Al C6 1.975(2) . ?
Al N2 2.0054(17) 3_675 ?
Al O 2.2243(17) . ?
O C3 1.423(3) . ?
O C4 1.435(3) . ?
N1 C1 1.323(2) . ?
N1 C2 1.477(2) . ?
N2 C1 1.317(2) . ?
N2 C7 1.435(2) . ?
N2 Al 2.0054(17) 3_675 ?
C1 C1 1.523(3) 3_675 ?
C2 C3 1.502(3) . ?
C7 C8 1.383(3) . ?
C7 C12 1.379(3) . ?
C8 C9 1.386(3) . ?
C9 C10 1.379(4) . ?
C10 C11 1.362(4) . ?
C11 C12 1.396(3) . ?
